data_7246833
loop_
_publ_author_name
'Guo, Yanmin'
'Chang, Rong'
'Fu, Zhen'
'Zhou, Cong-Ying'
'Guo, Zhen'

_publ_section_title
;
 Heterogeneous visible-light promoted dehydrogenative [4 + 2] annulation
 of benzothioamides and alkynes under aerobic conditions
;
_journal_issue 13
_journal_name_full 'Green Chemistry'
_journal_page_first 5206
_journal_page_last 5212
_journal_paper_doi 10.1039/D3GC01329D
_journal_volume 25
_journal_year 2023
_chemical_formula_moiety 'C22 H16 Br N S'
_chemical_formula_sum 'C22 H16 Br N S'
_chemical_formula_weight 406.33
_chemical_melting_point 112
_chemical_name_systematic (Z)-7-bromo-3-methyl-N,4-diphenyl-1H-isothiochromen-1-imine
_space_group_crystal_system monoclinic
_space_group_IT_number 11
_space_group_name_Hall '-P 2yb'
_space_group_name_H-M_alt 'P 1 21/m 1'
_atom_sites_solution_hydrogens geom
_atom_sites_solution_primary dual
_audit_creation_date 2022-10-09
_audit_creation_method
;
Olex2 1.5
(compiled 2021.12.09 svn.r5202d8cf for OlexSys, GUI svn.r6439)
;
_audit_update_record
;
2022-11-29 deposited with the CCDC.	2023-05-24 downloaded from the CCDC.
;
_cell_angle_alpha 90
_cell_angle_beta 92.802(2)
_cell_angle_gamma 90
_cell_formula_units_Z 2
_cell_length_a 10.2654(2)
_cell_length_b 7.04540(10)
_cell_length_c 12.4963(3)
_cell_measurement_reflns_used 3048
_cell_measurement_temperature 100.00(10)
_cell_measurement_theta_max 65.3480
_cell_measurement_theta_min 3.5270
_cell_volume 902.70(3)
_computing_cell_refinement 'CrysAlisPro 1.171.40.82a (Rigaku OD, 2020)'
_computing_data_collection 'CrysAlisPro 1.171.40.82a (Rigaku OD, 2020)'
_computing_data_reduction 'CrysAlisPro 1.171.40.82a (Rigaku OD, 2020)'
_computing_molecular_graphics 'Olex2 1.5 (Dolomanov et al., 2009)'
_computing_publication_material 'Olex2 1.5 (Dolomanov et al., 2009)'
_computing_structure_refinement 'SHELXL 2018/3 (Sheldrick, 2015)'
_computing_structure_solution 'SHELXT 2018/2 (Sheldrick, 2018)'
_diffrn_ambient_environment N~2~
_diffrn_ambient_temperature 100.00(10)
_diffrn_detector 'Hybrid Pixel Array Detector'
_diffrn_detector_area_resol_mean 10.0000
_diffrn_detector_type HyPix
_diffrn_measured_fraction_theta_full 0.963
_diffrn_measured_fraction_theta_max 0.963
_diffrn_measurement_details
;
List of Runs (angles in degrees, time in seconds):

  # Type    Start    End  Width  t~exp~   \w     \q     \k     \f   Frames
#--------------------------------------------------------------------------
  1  \w     19.00  44.00   0.50    0.08    --   90.32 -45.00-150.00   50
  2  \w     16.00  41.00   0.50    0.08    --   90.32 -45.00-180.00   50
  3  \w     32.00  79.00   0.50    0.08    --   90.32 -66.00 -13.00   94
  4  \w     14.00  49.00   0.50    0.08    --   90.32 -45.00  60.00   70
  5  \w     17.00  47.00   0.50    0.08    --   90.32 -45.00 150.00   60
  6  \w     80.00 163.00   0.50    0.08    --   90.32  66.00 121.00  166
  7  \w    -67.00  30.00   0.50    0.05    --  -43.09  66.00 121.00  194
  8  \w    -78.00 -23.00   0.50    0.08    --  -88.13  66.00 121.00  110
  9  \w    -49.00 -12.00   0.50    0.08    --  -88.13  45.00  90.00   74
 10  \w    -38.00 -11.00   0.50    0.08    --  -88.13  45.00  60.00   54
 11  \w    -39.00 -14.00   0.50    0.08    --  -88.13  45.00  30.00   50
 12  \w    -35.00 -10.00   0.50    0.08    --  -88.13  30.00  60.00   50
 13  \w    -35.00  -8.00   0.50    0.08    --  -88.13  30.00 -90.00   54
 14  \w    -40.00 -13.00   0.50    0.08    --  -88.13  45.00-120.00   54
 15  \w    -37.00 -11.00   0.50    0.08    --  -88.13  45.00-150.00   52
 16  \w    -34.00  -8.00   0.50    0.08    --  -88.13  30.00-120.00   52
 17  \w    -35.00  -8.00   0.50    0.08    --  -88.13  30.00 -60.00   54
 18  \w    -35.00 -10.00   0.50    0.08    --  -88.13  30.00  90.00   50
 19  \w    -91.00 -15.00   0.50    0.08    --  -88.13 125.00 120.00  152
 20  \w   -106.00 -20.00   0.50    0.05    --  -43.09 -66.00 -13.00  172
 21  \w   -116.00 -82.00   0.50    0.05    --  -43.09-125.00 150.00   68
;
_diffrn_measurement_device 'four-circle diffractometer'
_diffrn_measurement_device_type 'XtaLAB Synergy, Dualflex, HyPix'
_diffrn_measurement_method '\w scans'
_diffrn_orient_matrix_type 'CrysAlisPro convention (1999,Acta A55,543-557)'
_diffrn_orient_matrix_UB_11 0.0708102000
_diffrn_orient_matrix_UB_12 0.0975998000
_diffrn_orient_matrix_UB_13 -0.0909000000
_diffrn_orient_matrix_UB_21 0.0687674000
_diffrn_orient_matrix_UB_22 0.1344117000
_diffrn_orient_matrix_UB_23 0.0820807000
_diffrn_orient_matrix_UB_31 0.1132417000
_diffrn_orient_matrix_UB_32 -0.1423633000
_diffrn_orient_matrix_UB_33 0.0150623000
_diffrn_radiation_monochromator mirror
_diffrn_radiation_probe x-ray
_diffrn_radiation_type 'Cu K\a'
_diffrn_radiation_wavelength 1.54184
_diffrn_reflns_av_R_equivalents 0.0306
_diffrn_reflns_av_unetI/netI 0.0311
_diffrn_reflns_Laue_measured_fraction_full 0.963
_diffrn_reflns_Laue_measured_fraction_max 0.963
_diffrn_reflns_limit_h_max 12
_diffrn_reflns_limit_h_min -9
_diffrn_reflns_limit_k_max 6
_diffrn_reflns_limit_k_min -8
_diffrn_reflns_limit_l_max 13
_diffrn_reflns_limit_l_min -14
_diffrn_reflns_number 4894
_diffrn_reflns_point_group_measured_fraction_full 0.963
_diffrn_reflns_point_group_measured_fraction_max 0.963
_diffrn_reflns_theta_full 65.808
_diffrn_reflns_theta_max 65.808
_diffrn_reflns_theta_min 3.541
_diffrn_source 'micro-focus sealed X-ray tube'
_diffrn_source_type 'PhotonJet (Cu) X-ray Source'
_exptl_absorpt_coefficient_mu 4.194
_exptl_absorpt_correction_T_max 1.000
_exptl_absorpt_correction_T_min 0.422
_exptl_absorpt_correction_type gaussian
_exptl_absorpt_process_details
;
CrysAlisPro 1.171.40.82a (Rigaku Oxford Diffraction, 2020)
Numerical absorption correction based on gaussian integration over
a multifaceted crystal model
Empirical absorption correction using spherical harmonics,
implemented in SCALE3 ABSPACK scaling algorithm.
;
_exptl_crystal_colour colourless
_exptl_crystal_colour_primary colourless
_exptl_crystal_density_diffrn 1.495
_exptl_crystal_description block
_exptl_crystal_F_000 412
_exptl_crystal_recrystallization_method 'Re-crystallisation from solvent: CH2Cl2 and n-hexane'
_exptl_crystal_size_max 0.24
_exptl_crystal_size_mid 0.159
_exptl_crystal_size_min 0.082
_refine_diff_density_max 0.672
_refine_diff_density_min -0.417
_refine_diff_density_rms 0.072
_refine_ls_extinction_method none
_refine_ls_goodness_of_fit_ref 1.007
_refine_ls_hydrogen_treatment constr
_refine_ls_matrix_type full
_refine_ls_number_parameters 140
_refine_ls_number_reflns 1648
_refine_ls_number_restraints 0
_refine_ls_restrained_S_all 1.007
_refine_ls_R_factor_all 0.0303
_refine_ls_R_factor_gt 0.0280
_refine_ls_shift/su_max 0.001
_refine_ls_shift/su_mean 0.000
_refine_ls_structure_factor_coef Fsqd
_refine_ls_weighting_details 'w=1/[\s^2^(Fo^2^)+(0.0578P)^2^+0.0728P] where P=(Fo^2^+2Fc^2^)/3'
_refine_ls_weighting_scheme calc
_refine_ls_wR_factor_gt 0.0782
_refine_ls_wR_factor_ref 0.0805
_reflns_Friedel_coverage 0.000
_reflns_number_gt 1531
_reflns_number_total 1648
_reflns_threshold_expression 'I > 2\s(I)'
_cod_data_source_file d3gc01329d2.cif
_cod_data_source_block cr-br-up-0807_auto
_cod_depositor_comments 'Adding full bibliography for 7246831--7246835.cif.'
_cod_database_code 7246833
_shelx_shelxl_version_number 2018/3
_chemical_oxdiff_formula 'C11 H10 N O'
_shelx_space_group_comment
;
The symmetry employed for this shelxl refinement is uniquely defined
by the following loop, which should always be used as a source of
symmetry information in preference to the above space-group names.
They are only intended as comments.
;
_olex2_refinement_description
;
1. Others
 Fixed Sof: H18A(0.5) H18B(0.5) H18C(0.5)
2.a Aromatic/amide H refined with riding coordinates:
 C7(H7), C9(H9), C10(H10), C16(H16), C14(H14), C3(H3), C15(H15), C1(H1), C2(H2)
2.b Idealised Me refined as rotating group:
 C18(H18A,H18B,H18C)
;
_olex2_submission_special_instructions 'No special instructions were received'
_oxdiff_exptl_absorpt_empirical_details
;
Empirical correction (ABSPACK) includes:
- Absorption correction using spherical harmonics
- Frame scaling
;
_oxdiff_exptl_absorpt_empirical_full_max 1.415
_oxdiff_exptl_absorpt_empirical_full_min 0.803

loop_
_space_group_symop_operation_xyz
'x, y, z'
'-x, y+1/2, -z'
'-x, -y, -z'
'x, -y-1/2, z'

loop_
_atom_site_label
_atom_site_type_symbol
_atom_site_fract_x
_atom_site_fract_y
_atom_site_fract_z
_atom_site_U_iso_or_equiv
_atom_site_adp_type
_atom_site_occupancy
_atom_site_site_symmetry_order
_atom_site_calc_flag
_atom_site_refinement_flags_posn
_atom_site_refinement_flags_adp
_atom_site_refinement_flags_occupancy
_atom_site_disorder_assembly
_atom_site_disorder_group
Br1 Br 0.83092(2) 0.750000 0.39683(2) 0.02227(15) Uani 1 2 d S T P . .
S1 S 0.16621(6) 0.750000 0.45618(6) 0.0207(2) Uani 1 2 d S T P . .
N1 N 0.3224(2) 0.750000 0.2949(2) 0.0232(6) Uani 1 2 d S T P . .
C7 C 0.5555(3) 0.750000 0.4128(2) 0.0177(6) Uani 1 2 d S T P . .
H7 H 0.553393 0.750000 0.336754 0.021 Uiso 1 2 calc R U P . .
C6 C 0.4390(3) 0.750000 0.4661(2) 0.0173(6) Uani 1 2 d S T P . .
C11 C 0.4409(3) 0.750000 0.5797(2) 0.0172(6) Uani 1 2 d S T P . .
C9 C 0.6789(3) 0.750000 0.5811(3) 0.0201(6) Uani 1 2 d S T P . .
H9 H 0.760758 0.750000 0.620052 0.024 Uiso 1 2 calc R U P . .
C8 C 0.6732(3) 0.750000 0.4702(2) 0.0189(6) Uani 1 2 d S T P . .
C13 C 0.3375(3) 0.750000 0.7610(2) 0.0198(6) Uani 1 2 d S T P . .
C12 C 0.3230(3) 0.750000 0.6412(2) 0.0184(6) Uani 1 2 d S T P . .
C17 C 0.2010(3) 0.750000 0.5948(2) 0.0179(6) Uani 1 2 d S T P . .
C10 C 0.5645(3) 0.750000 0.6342(2) 0.0208(6) Uani 1 2 d S T P . .
H10 H 0.568931 0.750000 0.710349 0.025 Uiso 1 2 calc R U P . .
C5 C 0.3182(3) 0.750000 0.3969(2) 0.0173(6) Uani 1 2 d S T P . .
C4 C 0.2025(3) 0.750000 0.2319(2) 0.0259(7) Uani 1 2 d S T P . .
C18 C 0.0765(3) 0.750000 0.6527(2) 0.0242(7) Uani 1 2 d S T P . .
H18A H 0.035089 0.625031 0.645629 0.036 Uiso 0.5 1 calc R U P A -1
H18B H 0.017586 0.846921 0.621603 0.036 Uiso 0.5 1 calc R U P A -1
H18C H 0.095574 0.778048 0.728650 0.036 Uiso 0.5 1 calc R U P A -1
C16 C 0.3606(3) 0.750000 0.9851(3) 0.0354(8) Uani 1 2 d S T P . .
H16 H 0.369620 0.749999 1.061103 0.043 Uiso 1 2 calc R U P . .
C14 C 0.3421(3) 0.9181(4) 0.81826(19) 0.0352(6) Uani 1 1 d . . . . .
H14 H 0.337079 1.035469 0.780868 0.042 Uiso 1 1 calc R U . . .
C3 C 0.1453(2) 0.5808(4) 0.19930(19) 0.0364(6) Uani 1 1 d . . . . .
H3 H 0.185019 0.463696 0.219974 0.044 Uiso 1 1 calc R U . . .
C15 C 0.3539(3) 0.9183(4) 0.9292(2) 0.0417(7) Uani 1 1 d . . . . .
H15 H 0.357415 1.035418 0.966922 0.050 Uiso 1 1 calc R U . . .
C1 C -0.0279(3) 0.750000 0.1055(3) 0.0484(11) Uani 1 2 d S T P . .
H1 H -0.107332 0.750001 0.063176 0.058 Uiso 1 2 calc R U P . .
C2 C 0.0295(3) 0.5813(5) 0.1361(2) 0.0477(8) Uani 1 1 d . . . . .
H2 H -0.009730 0.464600 0.114244 0.057 Uiso 1 1 calc R U . . .

loop_
_atom_site_aniso_label
_atom_site_aniso_U_11
_atom_site_aniso_U_22
_atom_site_aniso_U_33
_atom_site_aniso_U_23
_atom_site_aniso_U_13
_atom_site_aniso_U_12
Br1 0.0131(2) 0.0224(2) 0.0316(2) 0.000 0.00415(13) 0.000
S1 0.0124(3) 0.0302(4) 0.0196(4) 0.000 0.0011(3) 0.000
N1 0.0148(12) 0.0328(14) 0.0220(13) 0.000 0.0008(10) 0.000
C7 0.0159(14) 0.0169(14) 0.0204(15) 0.000 0.0016(11) 0.000
C6 0.0160(14) 0.0133(13) 0.0227(15) 0.000 0.0021(12) 0.000
C11 0.0152(14) 0.0116(13) 0.0246(15) 0.000 0.0012(11) 0.000
C9 0.0147(14) 0.0159(15) 0.0294(16) 0.000 -0.0025(12) 0.000
C8 0.0130(14) 0.0153(14) 0.0288(16) 0.000 0.0031(12) 0.000
C13 0.0113(13) 0.0262(16) 0.0220(15) 0.000 0.0022(11) 0.000
C12 0.0180(14) 0.0154(14) 0.0219(15) 0.000 0.0022(11) 0.000
C17 0.0183(14) 0.0182(15) 0.0174(14) 0.000 0.0015(11) 0.000
C10 0.0198(15) 0.0219(15) 0.0203(15) 0.000 -0.0022(12) 0.000
C5 0.0137(14) 0.0165(15) 0.0219(16) 0.000 0.0027(12) 0.000
C4 0.0170(14) 0.047(2) 0.0139(15) 0.000 0.0015(11) 0.000
C18 0.0164(14) 0.0339(18) 0.0227(15) 0.000 0.0052(12) 0.000
C16 0.0302(18) 0.055(2) 0.0211(17) 0.000 0.0041(13) 0.000
C14 0.0486(15) 0.0301(13) 0.0265(13) -0.0022(10) -0.0028(11) 0.0058(11)
C3 0.0333(13) 0.0459(16) 0.0290(13) 0.0124(11) -0.0071(10) -0.0151(12)
C15 0.0556(16) 0.0443(16) 0.0245(13) -0.0109(12) -0.0033(11) 0.0120(13)
C1 0.0240(17) 0.099(4) 0.0219(18) 0.000 -0.0006(14) 0.000
C2 0.0383(14) 0.074(2) 0.0293(14) 0.0154(13) -0.0091(11) -0.0285(15)

loop_
_atom_type_symbol
_atom_type_description
_atom_type_scat_dispersion_real
_atom_type_scat_dispersion_imag
_atom_type_scat_source
C C 0.0181 0.0091 'International Tables Vol C Tables 4.2.6.8 and 6.1.1.4'
H H 0.0000 0.0000 'International Tables Vol C Tables 4.2.6.8 and 6.1.1.4'
Br Br -0.6763 1.2805 'International Tables Vol C Tables 4.2.6.8 and 6.1.1.4'
N N 0.0311 0.0180 'International Tables Vol C Tables 4.2.6.8 and 6.1.1.4'
S S 0.3331 0.5567 'International Tables Vol C Tables 4.2.6.8 and 6.1.1.4'

loop_
_exptl_crystal_face_index_h
_exptl_crystal_face_index_k
_exptl_crystal_face_index_l
_exptl_crystal_face_perp_dist
3 -4 -1 0.0838
1 4 3 0.0711
-4 4 1 0.0742
-6 2 -2 0.0762
-3 -3 -4 0.0757
4 -4 1 0.0865
-2 4 -1 0.0612
4 4 -1 0.0826
4 -4 -1 0.0803
5 0 5 0.0983
2 3 6 0.0739
-1 4 4 0.0693
-5 3 -1 0.0778
-6 2 -3 0.0766
-3 -3 -6 0.0549
5 -3 2 0.0850
-1 -2 7 0.0449
-5 2 4 0.0878
-1 2 -7 0.0362
1 2 -7 0.0368

loop_
_geom_angle_atom_site_label_1
_geom_angle_atom_site_label_2
_geom_angle_atom_site_label_3
_geom_angle
_geom_angle_site_symmetry_1
_geom_angle_site_symmetry_3
_geom_angle_publ_flag
C17 S1 C5 105.95(13) . . ?
C5 N1 C4 118.7(2) . . ?
C6 C7 H7 119.9 . . ?
C8 C7 H7 119.9 . . ?
C8 C7 C6 120.2(3) . . ?
C7 C6 C11 120.4(3) . . ?
C7 C6 C5 115.8(3) . . ?
C11 C6 C5 123.8(2) . . ?
C6 C11 C12 123.6(3) . . ?
C10 C11 C6 116.9(3) . . ?
C10 C11 C12 119.5(3) . . ?
C8 C9 H9 120.4 . . ?
C10 C9 H9 120.4 . . ?
C10 C9 C8 119.1(3) . . ?
C7 C8 Br1 119.8(2) . . ?
C7 C8 C9 121.0(3) . . ?
C9 C8 Br1 119.2(2) . . ?
C14 C13 C12 121.11(14) . . ?
C14 C13 C12 121.11(14) 4_575 . ?
C14 C13 C14 117.7(3) . 4_575 ?
C11 C12 C13 118.7(2) . . ?
C17 C12 C11 123.1(3) . . ?
C17 C12 C13 118.2(3) . . ?
C12 C17 S1 124.2(2) . . ?
C12 C17 C18 125.9(3) . . ?
C18 C17 S1 109.9(2) . . ?
C11 C10 H10 118.8 . . ?
C9 C10 C11 122.3(3) . . ?
C9 C10 H10 118.8 . . ?
N1 C5 S1 119.6(2) . . ?
N1 C5 C6 121.0(2) . . ?
C6 C5 S1 119.3(2) . . ?
C3 C4 N1 120.32(15) 4_575 . ?
C3 C4 N1 120.32(15) . . ?
C3 C4 C3 119.3(3) 4_575 . ?
C17 C18 H18A 109.5 . . ?
C17 C18 H18B 109.5 . . ?
C17 C18 H18C 109.5 . . ?
H18A C18 H18B 109.5 . . ?
H18A C18 H18C 109.5 . . ?
H18B C18 H18C 109.5 . . ?
C15 C16 H16 120.5 . . ?
C15 C16 H16 120.5 4_575 . ?
C15 C16 C15 119.0(3) . 4_575 ?
C13 C14 H14 119.4 . . ?
C13 C14 C15 121.2(2) . . ?
C15 C14 H14 119.4 . . ?
C4 C3 H3 119.9 . . ?
C4 C3 C2 120.2(3) . . ?
C2 C3 H3 119.9 . . ?
C16 C15 C14 120.4(3) . . ?
C16 C15 H15 119.8 . . ?
C14 C15 H15 119.8 . . ?
C2 C1 H1 120.0 . . ?
C2 C1 H1 120.0 4_575 . ?
C2 C1 C2 119.9(3) . 4_575 ?
C3 C2 H2 119.9 . . ?
C1 C2 C3 120.2(3) . . ?
C1 C2 H2 119.9 . . ?

loop_
_geom_bond_atom_site_label_1
_geom_bond_atom_site_label_2
_geom_bond_distance
_geom_bond_site_symmetry_2
_geom_bond_publ_flag
Br1 C8 1.899(3) . ?
S1 C17 1.752(3) . ?
S1 C5 1.760(3) . ?
N1 C5 1.277(4) . ?
N1 C4 1.429(4) . ?
C7 H7 0.9500 . ?
C7 C6 1.397(4) . ?
C7 C8 1.374(4) . ?
C6 C11 1.419(4) . ?
C6 C5 1.476(4) . ?
C11 C12 1.465(4) . ?
C11 C10 1.410(4) . ?
C9 H9 0.9500 . ?
C9 C8 1.384(5) . ?
C9 C10 1.378(4) . ?
C13 C12 1.497(4) . ?
C13 C14 1.383(3) 4_575 ?
C13 C14 1.383(3) . ?
C12 C17 1.355(4) . ?
C17 C18 1.498(4) . ?
C10 H10 0.9500 . ?
C4 C3 1.382(3) 4_575 ?
C4 C3 1.382(3) . ?
C18 H18A 0.9800 . ?
C18 H18B 0.9800 . ?
C18 H18C 0.9800 . ?
C16 H16 0.9500 . ?
C16 C15 1.376(3) 4_575 ?
C16 C15 1.376(3) . ?
C14 H14 0.9500 . ?
C14 C15 1.386(3) . ?
C3 H3 0.9500 . ?
C3 C2 1.394(3) . ?
C15 H15 0.9500 . ?
C1 H1 0.9500 . ?
C1 C2 1.373(4) 4_575 ?
C1 C2 1.373(4) . ?
C2 H2 0.9500 . ?

loop_
_geom_torsion_atom_site_label_1
_geom_torsion_atom_site_label_2
_geom_torsion_atom_site_label_3
_geom_torsion_atom_site_label_4
_geom_torsion
_geom_torsion_site_symmetry_1
_geom_torsion_site_symmetry_2
_geom_torsion_site_symmetry_3
_geom_torsion_site_symmetry_4
_geom_torsion_publ_flag
N1 C4 C3 C2 -178.8(2) . . . . ?
C7 C6 C11 C12 180.000(1) . . . . ?
C7 C6 C11 C10 0.000(1) . . . . ?
C7 C6 C5 S1 180.000(0) . . . . ?
C7 C6 C5 N1 0.000(0) . . . . ?
C6 C7 C8 Br1 180.000(0) . . . . ?
C6 C7 C8 C9 0.000(1) . . . . ?
C6 C11 C12 C13 180.000(1) . . . . ?
C6 C11 C12 C17 0.000(1) . . . . ?
C6 C11 C10 C9 0.000(1) . . . . ?
C11 C6 C5 S1 0.000(1) . . . . ?
C11 C6 C5 N1 180.000(0) . . . . ?
C11 C12 C17 S1 0.000(1) . . . . ?
C11 C12 C17 C18 180.000(1) . . . . ?
C8 C7 C6 C11 0.000(1) . . . . ?
C8 C7 C6 C5 180.000(0) . . . . ?
C8 C9 C10 C11 0.000(1) . . . . ?
C13 C12 C17 S1 180.000(1) . . . . ?
C13 C12 C17 C18 0.000(1) . . . . ?
C13 C14 C15 C16 -0.4(4) . . . . ?
C12 C11 C10 C9 180.000(1) . . . . ?
C12 C13 C14 C15 179.2(2) . . . . ?
C17 S1 C5 N1 180.000(0) . . . . ?
C17 S1 C5 C6 0.000(0) . . . . ?
C10 C11 C12 C13 0.000(1) . . . . ?
C10 C11 C12 C17 180.000(1) . . . . ?
C10 C9 C8 Br1 180.000(1) . . . . ?
C10 C9 C8 C7 0.000(1) . . . . ?
C5 S1 C17 C12 0.000(1) . . . . ?
C5 S1 C17 C18 180.000(0) . . . . ?
C5 N1 C4 C3 -91.3(2) . . . . ?
C5 N1 C4 C3 91.3(2) . . . 4_575 ?
C5 C6 C11 C12 0.000(1) . . . . ?
C5 C6 C11 C10 180.000(1) . . . . ?
C4 N1 C5 S1 0.000(0) . . . . ?
C4 N1 C5 C6 180.000(0) . . . . ?
C4 C3 C2 C1 0.4(4) . . . . ?
C14 C13 C12 C11 -91.1(2) 4_575 . . . ?
C14 C13 C12 C11 91.1(2) . . . . ?
C14 C13 C12 C17 88.9(2) 4_575 . . . ?
C14 C13 C12 C17 -88.9(2) . . . . ?
C14 C13 C14 C15 1.4(5) 4_575 . . . ?
C3 C4 C3 C2 -1.4(5) 4_575 . . . ?
C15 C16 C15 C14 -0.7(5) 4_575 . . . ?
C2 C1 C2 C3 0.7(5) 4_575 . . . ?

loop_
_exptl_oxdiff_crystal_face_indexfrac_h
_exptl_oxdiff_crystal_face_indexfrac_k
_exptl_oxdiff_crystal_face_indexfrac_l
_exptl_oxdiff_crystal_face_x
_exptl_oxdiff_crystal_face_y
_exptl_oxdiff_crystal_face_z
3.4843 -3.8930 -0.5877 -0.0798 -0.3319 0.9399
0.6637 4.2476 2.8368 0.2037 0.8494 -0.4868
-3.5822 3.8532 0.5161 0.0755 0.3139 -0.9464
-5.7368 2.0548 -1.6061 -0.0597 -0.2502 -0.9664
-3.4973 -3.2297 -3.6283 -0.2330 -0.9724 0.0091
3.7985 -3.6967 0.9799 -0.1809 -0.1552 0.9712
-1.8704 4.3184 -1.2782 0.4052 0.3469 -0.8458
3.9853 3.6070 -1.3562 0.7575 0.6476 -0.0826
3.7525 -3.7231 -1.3812 0.0279 -0.3558 0.9342
5.3345 -0.2341 4.5211 -0.0561 0.7065 0.7055
2.1849 2.8456 5.6224 -0.0786 0.9942 -0.0730
-0.8196 3.8754 4.2270 -0.0640 0.8115 -0.5809
-5.1862 2.7527 -1.1584 0.0067 -0.0817 -0.9966
-5.5751 1.8524 -2.6640 0.0282 -0.3531 -0.9352
-2.5971 -2.6107 -5.6938 0.0789 -0.9969 -0.0082
4.6220 -3.0897 1.7620 -0.1344 0.0472 0.9898
-0.6013 -1.8562 7.4072 -0.8971 0.3171 0.3077
-5.2544 1.6217 4.3908 -0.6129 0.2170 -0.7598
-0.8126 2.4425 -6.7328 0.7929 -0.2802 -0.5412
0.6455 1.8356 -7.4206 0.8994 -0.3180 -0.3000
